data_2201753
loop_
_publ_author_name
'Radovan \<Cern\'y'
'K. Alami-Yadri'

_publ_section_title
;
 Orthorhombic Yb~5~Si~4~ from synchrotron powder data
;
_journal_issue 2
_journal_name_full 'Acta Crystallographica Section E'
_journal_page_first i1
_journal_page_last i3
_journal_paper_doi 10.1107/S1600536802023541
_journal_volume 59
_journal_year 2003
_chemical_formula_iupac 'Yb5 Si4'
_chemical_formula_structural 'Yb5 Si4'
_chemical_formula_sum 'Si4 Yb5'
_chemical_formula_weight 977.54
_chemical_name_systematic
;
pentaytterbium tetrasilicide
;
_space_group_IT_number 62
_symmetry_cell_setting orthorhombic
_symmetry_space_group_name_Hall '-P 2ac 2n'
_symmetry_space_group_name_H-M 'P n m a'
_cell_angle_alpha 90
_cell_angle_beta 90
_cell_angle_gamma 90
_cell_formula_units_Z 4
_cell_length_a 7.26327(4)
_cell_length_b 14.78061(8)
_cell_length_c 7.70343(4)
_cell_measurement_reflns_used 597
_cell_measurement_temperature 293
_cell_measurement_theta_max 33.333
_cell_measurement_theta_min 3.6
_cell_volume 827.006(8)
_computing_cell_refinement 'FULLPROF99 (Rodr\'iguez-Carvajal, 1999)'
_computing_data_reduction FULLPROF99
_computing_molecular_graphics 'ATOMS (Dowty, 1993)'
_computing_publication_material 'WinPLOTR (Roisnel & Rodr\'iguez-Carvajal, 1998) and ATOMS'
_computing_structure_refinement FULLPROF99
_diffrn_ambient_temperature 293
_diffrn_measurement_device_type '2-axis goniometer'
_diffrn_radiation_monochromator 'channel-cut Si 111'
_diffrn_radiation_type synchrotron
_diffrn_radiation_wavelength 0.52301
_exptl_absorpt_coefficient_mu 1.83
_exptl_absorpt_correction_type cylinder
_exptl_crystal_density_diffrn 7.851(2)
_exptl_crystal_density_method 'not measured'
_exptl_crystal_F_000 1624
_refine_ls_extinction_method none
_refine_ls_goodness_of_fit_all 1.28
_refine_ls_hydrogen_treatment none
_refine_ls_matrix_type fullcycle
_refine_ls_number_constraints 0
_refine_ls_number_parameters 46
_refine_ls_number_restraints 0
_refine_ls_shift/su_max 0.01
_refine_ls_structure_factor_coef Inet
_refine_ls_weighting_scheme sigma
_cod_data_source_file br6073.cif
_cod_data_source_block I
_cod_original_sg_symbol_Hall '-p 2ac 2n'
_cod_database_code 2201753

loop_
_symmetry_equiv_pos_as_xyz
+x,+y,+z
1/2-x,-y,1/2+z
1/2+x,1/2-y,1/2-z
-x,1/2+y,-z
-x,-y,-z
1/2+x,+y,1/2-z
1/2-x,1/2+y,1/2+z
+x,1/2-y,+z

loop_
_atom_site_label
_atom_site_fract_x
_atom_site_fract_y
_atom_site_fract_z
_atom_site_U_iso_or_equiv
_atom_site_thermal_displace_type
_atom_site_occupancy
_atom_site_type_symbol
Yb1 .3478(4) .25000 .0188(3) .0270(7) Uiso 1 Yb
Yb2 .0197(2) .09421(9) .1797(2) .0259(5) Uiso 1 Yb
Yb3 .3181(2) .87800(9) .1765(2) .0233(5) Uiso 1 Yb
Si1 .240(2) .25000 .388(2) .035(2) Uiso 1 Si
Si2 .978(2) .25000 .8822(19) .035(2) Uiso 1 Si
Si3 .1466(16) .9615(6) .4715(15) .035(2) Uiso 1 Si

loop_
_atom_type_symbol
_atom_type_description
_atom_type_scat_dispersion_real
_atom_type_scat_dispersion_imag
_atom_type_scat_source
Yb Yb -.884 5.548 'FULLPROF99 (Rodr\'iguez-Carvajal, 1999)'
Si Si .072 .071 'FULLPROF99 (Rodr\'iguez-Carvajal, 1999)'

loop_
_geom_bond_atom_site_label_1
_geom_bond_atom_site_label_2
_geom_bond_site_symmetry_1
_geom_bond_site_symmetry_2
_geom_bond_distance
_geom_bond_publ_flag
Yb1 Si2 . 1_454 2.887(16) yes
Yb1 Si1 . 3 2.939(15) yes
Yb1 Si1 . . 2.953(15) yes
Yb1 Si3 . 7_544 3.147(9) yes
Yb1 Si3 . 2_564 3.147(9) no
Yb1 Si2 . 3_455 3.229(15) yes
Yb1 Yb3 . 4_645 3.425(3) yes
Yb1 Yb3 . 5_665 3.425(3) no
Yb1 Yb3 . 2_564 3.462(3) yes
Yb1 Yb3 . 7_544 3.462(3) no
Yb1 Yb2 . 3 3.501(2) yes
Yb1 Yb2 . 6 3.501(2) no
Yb1 Yb2 . . 3.538(2) yes
Yb1 Yb2 . 8 3.538(2) no
Yb2 Si3 . 2_564 3.020(12) yes
Yb2 Si3 . 5_566 3.059(11) yes
Yb2 Si1 . 3_455 3.114(10) yes
Yb2 Si3 . 1_545 3.123(11) yes
Yb2 Si1 . . 3.233(11) yes
Yb2 Si2 . 1_454 3.263(10) yes
Yb2 Si3 . 6_445 3.543(11) yes
Yb2 Yb3 . 6_445 3.686(2) yes
Yb2 Yb3 . 5_565 3.704(2) yes
Yb2 Yb2 . 6 3.790(2) yes
Yb2 Yb2 . 6_455 3.790(2) no
Yb2 Yb3 . 1_545 3.861(2) yes
Yb2 Yb2 . 5 3.937(2) yes
Yb2 Yb3 . 2_565 4.025(2) no
Yb2 Yb3 . 2_564 4.072(2) no
Yb3 Si3 . 2_574 2.861(10) yes
Yb3 Si3 . . 2.871(11) yes
Yb3 Si2 . 2_664 2.879(12) yes
Yb3 Si2 . 4_656 2.898(12) yes
Yb3 Si3 . 6 2.918(11) yes
Yb3 Si1 . 2_564 2.947(11) yes
Yb3 Yb3 . 8_565 3.7838(19) yes
Yb3 Yb3 . 6_455 3.804(2) yes
Yb3 Yb3 . 6 3.804(2) no
Si1 Si2 . 3_456 2.47(2) yes
Si2 Si2 . 3_556 4.16(2) no
Si2 Si2 . 3_456 4.16(2) no
Si3 Si3 . 5_576 2.454(16) yes
